data_9011792
loop_
_publ_author_name
'Cocco, G.'
'Fanfani, L.'
'Nunzi, A.'
'Zanazzi, P. F.'

_publ_section_title
;
 The crystal structure of dundasite
;
_journal_name_full 'Mineralogical Magazine'
_journal_page_first 564
_journal_page_last 569
_journal_paper_doi 10.1180/minmag.1972.038.297.04
_journal_volume 38
_journal_year 1972
_chemical_compound_source 'Gonnesa, Sardinia, Italy'
_chemical_formula_sum 'C2 H6 Al2 O11 Pb'
_chemical_name_mineral Dundasite
_space_group_IT_number 62
_symmetry_space_group_name_Hall '-P 2c 2ab'
_symmetry_space_group_name_H-M 'P b n m'
_cell_angle_alpha 90
_cell_angle_beta 90
_cell_angle_gamma 90
_cell_formula_units_Z 4
_cell_length_a 9.08
_cell_length_b 16.37
_cell_length_c 5.62
_cell_volume 835.355
_database_code_amcsd 0014455
_exptl_crystal_density_diffrn 3.715
_cod_original_formula_sum 'Pb Al2 C2 O11 H6'
_cod_database_code 9011792

loop_
_space_group_symop_operation_xyz
x,y,z
x,y,1/2-z
-x,-y,1/2+z
1/2+x,1/2-y,1/2+z
1/2-x,1/2+y,1/2-z
1/2-x,1/2+y,z
1/2+x,1/2-y,-z
-x,-y,-z

loop_
_atom_site_label
_atom_site_fract_x
_atom_site_fract_y
_atom_site_fract_z
_atom_site_U_iso_or_equiv
_atom_site_type_symbol
_atom_site_attached_hydrogens
Pb 0.51310 0.41170 0.75000 0.03040 Pb 0
Al 0.33380 0.19980 0.99800 0.02913 Al 0
C1 0.41720 0.35060 0.25000 0.03166 C 0
C2 0.75990 0.45020 0.25000 0.03546 C 0
O1 0.40270 0.30970 0.05210 0.03420 O 0
O2 0.45990 0.42240 0.25000 0.02660 O 0
O3 0.77370 0.41120 0.05060 0.03166 O 0
O4 0.73990 0.52420 0.25000 0.03546 O 0
O-H1 0.19690 0.20760 0.25000 0.02406 O 1
O-H2 0.47050 0.18560 0.75000 0.02406 O 1
O-H3 0.46190 0.16680 0.25000 0.03040 O 1
O-H4 0.21820 0.23750 0.75000 0.03040 O 1
Wat 0.10850 0.45760 0.25000 0.04939 O 2

loop_
_cod_changelog_entry_id
_cod_changelog_entry_author
_cod_changelog_entry_date
_cod_changelog_entry_text
1
;cod-tools version 3.8.0
Id: cif_guess_AMCSD_atom_types 9574 2023-05-10 09:00:05Z saulius
;
2023-05-10T18:53:26+03:00
;Derived atom types and hydrogen counts
from atom names that follow the AMCSD naming convention
(Wat == water, O-H == hydroxyl).
;

loop_
_cod_related_entry_id
_cod_related_entry_database
_cod_related_entry_code
1 AMCSD 0014455
